data_2222834
loop_
_publ_author_name
'Zhang, Wei'
'Zhang, Guangcun'
'Li, Bailin'
'Wang, Yifeng'

_publ_section_title
;Ethyl
 2-hydroxy-5-oxo-4-phenyl-2,3,4,5-tetrahydropyrano[3,2-<i>c</i>]chromene-2-carboxylate
;
_journal_coeditor_code PK2181
_journal_issue 8
_journal_name_full 'Acta Crystallographica Section E'
_journal_page_first o1969
_journal_paper_doi 10.1107/S1600536809028311
_journal_volume 65
_journal_year 2009
_chemical_formula_iupac 'C21 H18 O6'
_chemical_formula_moiety 'C21 H18 O6'
_chemical_formula_sum 'C21 H18 O6'
_chemical_formula_weight 366.37
_chemical_name_systematic
;
Ethyl 2-hydroxy-5-oxo-4-phenyl-2,3,4,5-
tetrahydropyrano[3,2-<i>c</i>]chromene-2-carboxylate
;
_space_group_IT_number 14
_symmetry_cell_setting monoclinic
_symmetry_space_group_name_Hall '-P 2yn'
_symmetry_space_group_name_H-M 'P 1 21/n 1'
_cell_angle_alpha 90.0000
_cell_angle_beta 98.5487(13)
_cell_angle_gamma 90.0000
_cell_formula_units_Z 4
_cell_length_a 5.4988(2)
_cell_length_b 14.9975(5)
_cell_length_c 21.3420(10)
_cell_measurement_reflns_used 11365
_cell_measurement_temperature 296.0(10)
_cell_measurement_theta_max 27.4
_cell_measurement_theta_min 3.2
_cell_volume 1740.48(12)
_computing_cell_refinement 'PROCESS-AUTO (Rigaku, 2006)'
_computing_data_collection 'PROCESS-AUTO (Rigaku, 2006)'
_computing_data_reduction 'CrystalStructure (Rigaku, 2007)'
_computing_molecular_graphics 'ORTEP-3 for Windows (Farrugia, 1997)'
_computing_publication_material 'CrystalStructure (Rigaku, 2007)'
_computing_structure_refinement 'SHELXL97 (Sheldrick, 2008)'
_computing_structure_solution 'SHELXL97 (Sheldrick, 2008)'
_diffrn_detector_area_resol_mean 10.00
_diffrn_measured_fraction_theta_full 0.999
_diffrn_measured_fraction_theta_max 0.997
_diffrn_measurement_device_type 'Rigaku R-AXIS RAPID'
_diffrn_measurement_method \w
_diffrn_radiation_type 'Mo K\a'
_diffrn_radiation_wavelength 0.71075
_diffrn_reflns_av_R_equivalents 0.026
_diffrn_reflns_limit_h_max 7
_diffrn_reflns_limit_h_min -7
_diffrn_reflns_limit_k_max 16
_diffrn_reflns_limit_k_min -19
_diffrn_reflns_limit_l_max 27
_diffrn_reflns_limit_l_min -27
_diffrn_reflns_number 16523
_diffrn_reflns_theta_full 26.00
_diffrn_reflns_theta_max 27.44
_exptl_absorpt_coefficient_mu 0.103
_exptl_absorpt_correction_T_max 0.986
_exptl_absorpt_correction_T_min 0.954
_exptl_absorpt_correction_type multi-scan
_exptl_absorpt_process_details '(ABSCOR; Higashi, 2005)'
_exptl_crystal_colour colorless
_exptl_crystal_density_diffrn 1.398
_exptl_crystal_density_method 'not measured'
_exptl_crystal_description platelet
_exptl_crystal_F_000 768.00
_exptl_crystal_size_max 0.41
_exptl_crystal_size_mid 0.39
_exptl_crystal_size_min 0.14
_refine_diff_density_max 0.21
_refine_diff_density_min -0.19
_refine_ls_extinction_coef 0.0057(4)
_refine_ls_extinction_method 'SHELXL97 (Sheldrick, 2008)'
_refine_ls_goodness_of_fit_ref 1.001
_refine_ls_hydrogen_treatment constr
_refine_ls_number_parameters 246
_refine_ls_number_reflns 3422
_refine_ls_number_restraints 0
_refine_ls_R_factor_gt 0.0352
_refine_ls_shift/su_max 0.0010
_refine_ls_structure_factor_coef Fsqd
_refine_ls_weighting_details 'w = 1/[\s^2^(Fo^2^)+(0.013P)^2^+P] where P=(Fo^2^+2Fc^2^)/3'
_refine_ls_weighting_scheme calc
_refine_ls_wR_factor_ref 0.0796
_reflns_number_gt 2568
_reflns_number_total 3422
_reflns_threshold_expression F^2^>2\s(F^2^)
_cod_data_source_file pk2181.cif
_cod_data_source_block I
_cod_original_sg_symbol_H-M 'P 21/n'
_cod_database_code 2222834
_cod_database_fobs_code 2222834

loop_
_symmetry_equiv_pos_site_id
_symmetry_equiv_pos_as_xyz
1 +X,+Y,+Z
2 1/2-X,1/2+Y,1/2-Z
3 -X,-Y,-Z
4 1/2+X,1/2-Y,1/2+Z

loop_
_atom_site_type_symbol
_atom_site_label
_atom_site_fract_x
_atom_site_fract_y
_atom_site_fract_z
_atom_site_U_iso_or_equiv
_atom_site_adp_type
_atom_site_calc_flag
_atom_site_refinement_flags
_atom_site_occupancy
_atom_site_disorder_assembly
_atom_site_disorder_group
O O1 0.3270(2) 0.47260(6) 0.24846(5) 0.0400(2) Uani d . 1.00 . .
O O2 0.3755(2) 0.12605(6) 0.19275(5) 0.0442(3) Uani d . 1.00 . .
O O3 0.2981(2) 0.39483(6) 0.15453(5) 0.0369(2) Uani d . 1.00 . .
O O4 0.7169(2) 0.14798(8) 0.25944(6) 0.0548(3) Uani d . 1.00 . .
O O5 0.2708(2) 0.60253(9) 0.16249(6) 0.0562(3) Uani d . 1.00 . .
O O6 0.5597(2) 0.54329(8) 0.11100(6) 0.0483(3) Uani d . 1.00 . .
C C1 0.4400(2) 0.46019(10) 0.19571(6) 0.0320(3) Uani d . 1.00 . .
C C2 0.7020(2) 0.42864(10) 0.21432(8) 0.0344(3) Uani d . 1.00 . .
C C3 0.7153(2) 0.33839(10) 0.24884(6) 0.0326(3) Uani d . 1.00 . .
C C4 0.5223(2) 0.27767(10) 0.21402(6) 0.0322(3) Uani d . 1.00 . .
C C5 0.5514(3) 0.18281(11) 0.22491(8) 0.0383(3) Uani d . 1.00 . .
C C6 0.1792(3) 0.15776(11) 0.15092(6) 0.0390(3) Uani d . 1.00 . .
C C7 0.0084(3) 0.09575(12) 0.12389(8) 0.0504(4) Uani d . 1.00 . .
C C8 -0.1910(3) 0.12559(12) 0.08244(9) 0.0548(5) Uani d . 1.00 . .
C C9 -0.2214(3) 0.21535(12) 0.06798(8) 0.0490(4) Uani d . 1.00 . .
C C10 -0.0505(2) 0.27653(11) 0.09506(6) 0.0394(3) Uani d . 1.00 . .
C C11 0.1532(2) 0.24823(10) 0.13760(6) 0.0335(3) Uani d . 1.00 . .
C C12 0.3355(2) 0.30795(10) 0.17075(6) 0.0312(3) Uani d . 1.00 . .
C C13 0.7091(2) 0.34673(10) 0.31968(6) 0.0334(3) Uani d . 1.00 . .
C C14 0.9040(3) 0.38961(12) 0.35684(8) 0.0429(4) Uani d . 1.00 . .
C C15 0.9097(3) 0.39905(12) 0.42137(9) 0.0526(4) Uani d . 1.00 . .
C C16 0.7198(3) 0.36628(13) 0.45022(9) 0.0554(5) Uani d . 1.00 . .
C C17 0.5260(3) 0.32322(13) 0.41407(9) 0.0526(4) Uani d . 1.00 . .
C C18 0.5209(3) 0.31326(12) 0.34917(8) 0.0427(4) Uani d . 1.00 . .
C C19 0.4127(2) 0.54477(11) 0.15467(8) 0.0368(3) Uani d . 1.00 . .
C C20 0.5607(4) 0.62325(13) 0.07224(10) 0.0632(5) Uani d . 1.00 . .
C C21 0.7368(4) 0.60702(17) 0.02723(11) 0.0822(7) Uani d . 1.00 . .
H H3 0.8750 0.3122 0.2443 0.039 Uiso c R 1.00 . .
H H7 0.0279 0.0354 0.1335 0.060 Uiso c R 1.00 . .
H H8 -0.3073 0.0848 0.0638 0.066 Uiso c R 1.00 . .
H H9 -0.3574 0.2343 0.0400 0.059 Uiso c R 1.00 . .
H H10 -0.0706 0.3367 0.0851 0.047 Uiso c R 1.00 . .
H H11 0.7910 0.4727 0.2421 0.041 Uiso c R 1.00 . .
H H12 0.7781 0.4226 0.1763 0.041 Uiso c R 1.00 . .
H H14 1.0325 0.4123 0.3378 0.051 Uiso c R 1.00 . .
H H15 1.0420 0.4276 0.4455 0.063 Uiso c R 1.00 . .
H H16 0.7223 0.3731 0.4936 0.066 Uiso c R 1.00 . .
H H17 0.3979 0.3007 0.4333 0.063 Uiso c R 1.00 . .
H H18 0.3898 0.2838 0.3253 0.051 Uiso c R 1.00 . .
H H101 0.2350 0.5159 0.2417 0.048 Uiso c R 1.00 . .
H H201 0.6127 0.6743 0.0988 0.076 Uiso c R 1.00 . .
H H202 0.3976 0.6341 0.0492 0.076 Uiso c R 1.00 . .
H H211 0.8950 0.5924 0.0504 0.099 Uiso c R 1.00 . .
H H212 0.7504 0.6597 0.0025 0.099 Uiso c R 1.00 . .
H H213 0.6791 0.5585 -0.0003 0.099 Uiso c R 1.00 . .

loop_
_atom_site_aniso_label
_atom_site_aniso_U_11
_atom_site_aniso_U_22
_atom_site_aniso_U_33
_atom_site_aniso_U_12
_atom_site_aniso_U_13
_atom_site_aniso_U_23
O1 0.0426(6) 0.0374(6) 0.0417(6) 0.0076(5) 0.0117(5) 0.0020(5)
O2 0.0565(7) 0.0292(5) 0.0443(6) -0.0051(5) -0.0012(5) 0.0017(5)
O3 0.0413(6) 0.0266(5) 0.0394(6) -0.0019(4) -0.0047(4) 0.0001(4)
O4 0.0603(8) 0.0355(6) 0.0628(8) 0.0082(6) -0.0107(6) 0.0050(6)
O5 0.0556(7) 0.0415(7) 0.0723(9) 0.0130(6) 0.0120(6) 0.0145(6)
O6 0.0652(8) 0.0371(6) 0.0445(7) -0.0020(5) 0.0149(6) 0.0096(5)
C1 0.0357(8) 0.0282(7) 0.0322(8) -0.0027(6) 0.0054(6) -0.0020(6)
C2 0.0326(7) 0.0315(8) 0.0393(8) -0.0032(6) 0.0056(6) 0.0008(6)
C3 0.0293(7) 0.0318(8) 0.0364(8) 0.0025(6) 0.0041(6) -0.0009(6)
C4 0.0358(8) 0.0281(7) 0.0329(8) -0.0006(6) 0.0059(6) -0.0011(6)
C5 0.0457(9) 0.0324(8) 0.0365(8) -0.0014(7) 0.0053(7) -0.0002(7)
C6 0.0492(9) 0.0373(9) 0.0303(8) -0.0064(7) 0.0049(7) -0.0005(6)
C7 0.0719(12) 0.0364(9) 0.0404(10) -0.0173(9) 0.0005(9) 0.0006(7)
C8 0.0683(12) 0.0529(11) 0.0398(10) -0.0267(10) -0.0031(9) -0.0026(8)
C9 0.0507(10) 0.0559(11) 0.0376(9) -0.0111(9) -0.0025(7) -0.0013(8)
C10 0.0457(9) 0.0386(9) 0.0333(8) -0.0048(7) 0.0040(7) -0.0014(7)
C11 0.0401(8) 0.0331(8) 0.0276(7) -0.0054(7) 0.0064(6) -0.0032(6)
C12 0.0370(8) 0.0273(7) 0.0304(7) -0.0023(6) 0.0089(6) -0.0010(6)
C13 0.0335(7) 0.0303(8) 0.0355(8) 0.0065(6) 0.0016(6) 0.0027(6)
C14 0.0405(9) 0.0452(10) 0.0408(9) 0.0015(7) -0.0014(7) -0.0003(7)
C15 0.0515(10) 0.0561(11) 0.0445(10) 0.0083(9) -0.0117(8) -0.0060(8)
C16 0.0647(12) 0.0645(12) 0.0351(9) 0.0220(10) 0.0014(9) -0.0008(9)
C17 0.0525(10) 0.0642(12) 0.0433(10) 0.0116(9) 0.0146(8) 0.0081(9)
C18 0.0394(9) 0.0465(10) 0.0416(9) 0.0015(7) 0.0042(7) 0.0010(7)
C19 0.0398(8) 0.0317(8) 0.0372(9) -0.0057(7) 0.0005(7) 0.0013(6)
C20 0.0818(14) 0.0490(11) 0.0601(13) -0.0083(10) 0.0147(11) 0.0222(9)
C21 0.1051(19) 0.0793(16) 0.0674(15) -0.0195(14) 0.0301(14) 0.0151(13)

loop_
_atom_type_symbol
_atom_type_description
_atom_type_scat_dispersion_real
_atom_type_scat_dispersion_imag
_atom_type_scat_source
C C 0.003 0.002
;
International Tables for Crystallography
(1992, Vol. C, Tables 4.2.6.8 and 6.1.1.4)
;
H H 0.000 0.000
;
International Tables for Crystallography
(1992, Vol. C, Table 6.1.1.4)
;
O O 0.011 0.006
;
International Tables for Crystallography
(1992, Vol. C, Tables 4.2.6.8 and 6.1.1.4)
;

loop_
_geom_angle_atom_site_label_1
_geom_angle_atom_site_label_2
_geom_angle_atom_site_label_3
_geom_angle_site_symmetry_1
_geom_angle_site_symmetry_2
_geom_angle_site_symmetry_3
_geom_angle
_geom_angle_publ_flag
C5 O2 C6 . . . 121.90(12) ?
C1 O3 C12 . . . 116.34(10) ?
C19 O6 C20 . . . 116.16(14) ?
O1 C1 O3 . . . 108.45(12) ?
O1 C1 C2 . . . 110.84(12) ?
O1 C1 C19 . . . 109.68(12) ?
O3 C1 C2 . . . 110.52(12) ?
O3 C1 C19 . . . 102.28(11) ?
C2 C1 C19 . . . 114.63(13) ?
C1 C2 C3 . . . 112.15(12) ?
C2 C3 C4 . . . 108.40(11) ?
C2 C3 C13 . . . 113.39(12) ?
C4 C3 C13 . . . 114.91(12) ?
C3 C4 C5 . . . 117.50(12) ?
C3 C4 C12 . . . 122.74(13) ?
C5 C4 C12 . . . 119.62(13) ?
O2 C5 O4 . . . 116.37(14) ?
O2 C5 C4 . . . 118.06(13) ?
O4 C5 C4 . . . 125.57(14) ?
O2 C6 C7 . . . 117.07(14) ?
O2 C6 C11 . . . 121.07(13) ?
C7 C6 C11 . . . 121.85(14) ?
C6 C7 C8 . . . 118.37(16) ?
C7 C8 C9 . . . 121.12(17) ?
C8 C9 C10 . . . 120.10(15) ?
C9 C10 C11 . . . 120.05(15) ?
C6 C11 C10 . . . 118.50(13) ?
C6 C11 C12 . . . 117.48(12) ?
C10 C11 C12 . . . 123.97(13) ?
O3 C12 C4 . . . 124.57(13) ?
O3 C12 C11 . . . 113.70(12) ?
C4 C12 C11 . . . 121.72(13) ?
C3 C13 C14 . . . 118.36(14) ?
C3 C13 C18 . . . 123.41(13) ?
C14 C13 C18 . . . 118.23(14) ?
C13 C14 C15 . . . 121.16(16) ?
C14 C15 C16 . . . 120.15(16) ?
C15 C16 C17 . . . 119.36(17) ?
C16 C17 C18 . . . 120.49(18) ?
C13 C18 C17 . . . 120.61(15) ?
O5 C19 O6 . . . 126.28(16) ?
O5 C19 C1 . . . 122.00(16) ?
O6 C19 C1 . . . 111.72(13) ?
O6 C20 C21 . . . 106.91(17) ?
C1 O1 H101 . . . 107.7 ?
C1 C2 H11 . . . 108.8 ?
C1 C2 H12 . . . 108.8 ?
C3 C2 H11 . . . 108.8 ?
C3 C2 H12 . . . 108.8 ?
H11 C2 H12 . . . 109.5 ?
C2 C3 H3 . . . 106.5 ?
C4 C3 H3 . . . 106.5 ?
C13 C3 H3 . . . 106.5 ?
C6 C7 H7 . . . 120.8 ?
C8 C7 H7 . . . 120.8 ?
C7 C8 H8 . . . 119.4 ?
C9 C8 H8 . . . 119.4 ?
C8 C9 H9 . . . 119.9 ?
C10 C9 H9 . . . 119.9 ?
C9 C10 H10 . . . 120.0 ?
C11 C10 H10 . . . 120.0 ?
C13 C14 H14 . . . 119.4 ?
C15 C14 H14 . . . 119.4 ?
C14 C15 H15 . . . 119.9 ?
C16 C15 H15 . . . 119.9 ?
C15 C16 H16 . . . 120.3 ?
C17 C16 H16 . . . 120.3 ?
C16 C17 H17 . . . 119.8 ?
C18 C17 H17 . . . 119.8 ?
C13 C18 H18 . . . 119.7 ?
C17 C18 H18 . . . 119.7 ?
O6 C20 H201 . . . 110.1 ?
O6 C20 H202 . . . 110.1 ?
C21 C20 H201 . . . 110.1 ?
C21 C20 H202 . . . 110.1 ?
H201 C20 H202 . . . 109.5 ?
C20 C21 H211 . . . 109.5 ?
C20 C21 H212 . . . 109.5 ?
C20 C21 H213 . . . 109.5 ?
H211 C21 H212 . . . 109.5 ?
H211 C21 H213 . . . 109.5 ?
H212 C21 H213 . . . 109.5 ?

loop_
_geom_bond_atom_site_label_1
_geom_bond_atom_site_label_2
_geom_bond_site_symmetry_1
_geom_bond_site_symmetry_2
_geom_bond_distance
_geom_bond_publ_flag
O1 C1 . . 1.3772(19) ?
O2 C5 . . 1.3906(19) ?
O2 C6 . . 1.3791(18) ?
O3 C1 . . 1.4623(17) ?
O3 C12 . . 1.3560(18) ?
O4 C5 . . 1.2019(19) ?
O5 C19 . . 1.194(2) ?
O6 C19 . . 1.321(2) ?
O6 C20 . . 1.457(2) ?
C1 C2 . . 1.512(2) ?
C1 C19 . . 1.536(2) ?
C2 C3 . . 1.538(2) ?
C3 C4 . . 1.508(2) ?
C3 C13 . . 1.522(2) ?
C4 C5 . . 1.447(2) ?
C4 C12 . . 1.353(2) ?
C6 C7 . . 1.385(2) ?
C6 C11 . . 1.389(2) ?
C7 C8 . . 1.377(2) ?
C8 C9 . . 1.386(2) ?
C9 C10 . . 1.378(2) ?
C10 C11 . . 1.399(2) ?
C11 C12 . . 1.448(2) ?
C13 C14 . . 1.392(2) ?
C13 C18 . . 1.383(2) ?
C14 C15 . . 1.380(2) ?
C15 C16 . . 1.379(2) ?
C16 C17 . . 1.379(2) ?
C17 C18 . . 1.389(2) ?
C20 C21 . . 1.482(3) ?
O1 H101 . . 0.822 ?
C2 H11 . . 0.970 ?
C2 H12 . . 0.970 ?
C3 H3 . . 0.980 ?
C7 H7 . . 0.930 ?
C8 H8 . . 0.930 ?
C9 H9 . . 0.930 ?
C10 H10 . . 0.930 ?
C14 H14 . . 0.930 ?
C15 H15 . . 0.930 ?
C16 H16 . . 0.930 ?
C17 H17 . . 0.930 ?
C18 H18 . . 0.930 ?
C20 H201 . . 0.970 ?
C20 H202 . . 0.970 ?
C21 H211 . . 0.960 ?
C21 H212 . . 0.960 ?
C21 H213 . . 0.960 ?

loop_
_geom_hbond_atom_site_label_D
_geom_hbond_atom_site_label_H
_geom_hbond_atom_site_label_A
_geom_hbond_site_symmetry_D
_geom_hbond_site_symmetry_H
_geom_hbond_site_symmetry_A
_geom_hbond_distance_DH
_geom_hbond_distance_HA
_geom_hbond_distance_DA
_geom_hbond_angle_DHA
_geom_hbond_publ_flag
O1 H101 O2 . . 2_555 0.822 2.304 2.9198(15) 132.2 y
O1 H101 O5 . . . 0.822 2.165 2.6628(17) 119.0 y

loop_
_geom_torsion_atom_site_label_1
_geom_torsion_atom_site_label_2
_geom_torsion_atom_site_label_3
_geom_torsion_atom_site_label_4
_geom_torsion_site_symmetry_1
_geom_torsion_site_symmetry_2
_geom_torsion_site_symmetry_3
_geom_torsion_site_symmetry_4
_geom_torsion
_geom_torsion_publ_flag
C5 O2 C6 C7 . . . . -176.87(15) ?
C5 O2 C6 C11 . . . . 2.1(2) ?
C6 O2 C5 O4 . . . . -178.82(15) ?
C6 O2 C5 C4 . . . . 0.8(2) ?
C1 O3 C12 C4 . . . . -12.7(2) ?
C1 O3 C12 C11 . . . . 166.76(13) ?
C12 O3 C1 O1 . . . . -79.87(15) ?
C12 O3 C1 C2 . . . . 41.82(17) ?
C12 O3 C1 C19 . . . . 164.28(13) ?
C19 O6 C20 C21 . . . . 179.82(15) ?
C20 O6 C19 O5 . . . . 5.1(2) ?
C20 O6 C19 C1 . . . . -175.90(13) ?
O1 C1 C2 C3 . . . . 61.60(16) ?
O1 C1 C19 O5 . . . . -14.1(2) ?
O1 C1 C19 O6 . . . . 166.88(12) ?
O3 C1 C2 C3 . . . . -58.67(16) ?
O3 C1 C19 O5 . . . . 100.86(17) ?
O3 C1 C19 O6 . . . . -78.16(14) ?
C2 C1 C19 O5 . . . . -139.51(16) ?
C2 C1 C19 O6 . . . . 41.46(18) ?
C19 C1 C2 C3 . . . . -173.59(12) ?
C1 C2 C3 C4 . . . . 43.95(17) ?
C1 C2 C3 C13 . . . . -84.91(15) ?
C2 C3 C4 C5 . . . . 160.47(14) ?
C2 C3 C4 C12 . . . . -15.2(2) ?
C2 C3 C13 C14 . . . . -64.76(18) ?
C2 C3 C13 C18 . . . . 115.79(16) ?
C4 C3 C13 C14 . . . . 169.80(14) ?
C4 C3 C13 C18 . . . . -9.7(2) ?
C13 C3 C4 C5 . . . . -71.53(18) ?
C13 C3 C4 C12 . . . . 112.80(17) ?
C3 C4 C5 O2 . . . . -179.57(14) ?
C3 C4 C5 O4 . . . . 0.0(2) ?
C3 C4 C12 O3 . . . . -1.0(2) ?
C3 C4 C12 C11 . . . . 179.57(14) ?
C5 C4 C12 O3 . . . . -176.60(15) ?
C5 C4 C12 C11 . . . . 4.0(2) ?
C12 C4 C5 O2 . . . . -3.8(2) ?
C12 C4 C5 O4 . . . . 175.79(17) ?
O2 C6 C7 C8 . . . . 179.32(16) ?
O2 C6 C11 C10 . . . . -179.62(14) ?
O2 C6 C11 C12 . . . . -1.9(2) ?
C7 C6 C11 C10 . . . . -0.7(2) ?
C7 C6 C11 C12 . . . . 176.99(16) ?
C11 C6 C7 C8 . . . . 0.4(2) ?
C6 C7 C8 C9 . . . . -0.1(2) ?
C7 C8 C9 C10 . . . . 0.1(2) ?
C8 C9 C10 C11 . . . . -0.5(2) ?
C9 C10 C11 C6 . . . . 0.8(2) ?
C9 C10 C11 C12 . . . . -176.80(16) ?
C6 C11 C12 O3 . . . . 179.34(14) ?
C6 C11 C12 C4 . . . . -1.2(2) ?
C10 C11 C12 O3 . . . . -3.1(2) ?
C10 C11 C12 C4 . . . . 176.41(16) ?
C3 C13 C14 C15 . . . . -179.77(15) ?
C3 C13 C18 C17 . . . . -179.88(15) ?
C14 C13 C18 C17 . . . . 0.7(2) ?
C18 C13 C14 C15 . . . . -0.3(2) ?
C13 C14 C15 C16 . . . . -0.4(2) ?
C14 C15 C16 C17 . . . . 0.7(2) ?
C15 C16 C17 C18 . . . . -0.4(3) ?
C16 C17 C18 C13 . . . . -0.4(2) ?
